data_4313246
loop_
_publ_author_name
'Dana S. Marlin'
'Marilyn M. Olmstead'
'Pradip K. Mascharak'

_publ_section_title
;
 Reaction of (\m-Oxo)diiron(III) Core with CO2 in N-Methylimidazole:
 Formation of Mono(\m-carboxylato)(\m-oxo)diiron(III) Complexes with
 N-Methylimidazole as Ligands
;
_journal_name_full 'Inorganic Chemistry'
_journal_page_first 1681
_journal_page_last 1687
_journal_paper_doi 10.1021/ic0206140
_journal_volume 42
_journal_year 2003
_chemical_formula_sum 'C24 H36 Cl3 Fe N12 O12'
_chemical_formula_weight 846.85
_chemical_name_common '[Fe(N-MeIm)6](ClO4)3'
_chemical_name_systematic
;
  ?
;
_space_group_IT_number 167
_symmetry_cell_setting trigonal
_symmetry_space_group_name_Hall '-R 3 2"c'
_symmetry_space_group_name_H-M 'R -3 c :H'
_atom_sites_solution_hydrogens geom
_atom_sites_solution_primary direct
_atom_sites_solution_secondary difmap
_audit_creation_method SHELXL-97
_cell_angle_alpha 90.00
_cell_angle_beta 90.00
_cell_angle_gamma 120.00
_cell_formula_units_Z 6
_cell_length_a 19.511(3)
_cell_length_b 19.511(3)
_cell_length_c 15.354(3)
_cell_measurement_reflns_used 2030
_cell_measurement_temperature 92(2)
_cell_measurement_theta_max 26.2
_cell_measurement_theta_min 2.9
_cell_volume 5061.9(15)
_computing_cell_refinement 'SAINT (Bruker, 1999)'
_computing_data_collection 'SMART (Bruker, 2000)'
_computing_data_reduction 'SAINT (Bruker, 1999)'
_computing_molecular_graphics 'SHELXTL 5, XP (Sheldrick, 1994)'
_computing_publication_material 'SHELXTL 6.1 (Sheldrick, 2001)'
_computing_structure_refinement 'SHELXTL 6.1 (Sheldrick, 2001)'
_computing_structure_solution 'SHELXS-97 (Sheldrick, 1990)'
_diffrn_ambient_temperature 92(2)
_diffrn_detector_area_resol_mean 0.83
_diffrn_measured_fraction_theta_full 0.974
_diffrn_measured_fraction_theta_max 0.974
_diffrn_measurement_device_type 'Bruker SMART 1000'
_diffrn_measurement_method \w
_diffrn_radiation_monochromator graphite
_diffrn_radiation_source 'normal-focus sealed tube'
_diffrn_radiation_type MoK\a
_diffrn_radiation_wavelength 0.71073
_diffrn_reflns_av_R_equivalents 0.108
_diffrn_reflns_av_sigmaI/netI 0.0643
_diffrn_reflns_limit_h_max 23
_diffrn_reflns_limit_h_min -23
_diffrn_reflns_limit_k_max 28
_diffrn_reflns_limit_k_min -28
_diffrn_reflns_limit_l_max 22
_diffrn_reflns_limit_l_min -22
_diffrn_reflns_number 15668
_diffrn_reflns_theta_full 31.51
_diffrn_reflns_theta_max 31.51
_diffrn_reflns_theta_min 2.09
_exptl_absorpt_coefficient_mu 0.764
_exptl_absorpt_correction_T_max 0.941
_exptl_absorpt_correction_T_min 0.894
_exptl_crystal_colour red
_exptl_crystal_density_diffrn 1.667
_exptl_crystal_density_method 'not measured'
_exptl_crystal_description needle
_exptl_crystal_F_000 2622
_exptl_crystal_size_max 0.15
_exptl_crystal_size_mid 0.09
_exptl_crystal_size_min 0.08
_refine_diff_density_max 0.504
_refine_diff_density_min -0.526
_refine_diff_density_rms 0.080
_refine_ls_extinction_method none
_refine_ls_goodness_of_fit_ref 0.961
_refine_ls_hydrogen_treatment constr
_refine_ls_matrix_type full
_refine_ls_number_parameters 81
_refine_ls_number_reflns 1838
_refine_ls_number_restraints 0
_refine_ls_restrained_S_all 0.961
_refine_ls_R_factor_all 0.0692
_refine_ls_R_factor_gt 0.0393
_refine_ls_shift/su_max 0.001
_refine_ls_shift/su_mean 0.000
_refine_ls_structure_factor_coef Fsqd
_refine_ls_weighting_details 'calc w=1/[\s^2^(Fo^2^)+(0.0409P)^2^] where P=(Fo^2^+2Fc^2^)/3'
_refine_ls_weighting_scheme calc
_refine_ls_wR_factor_gt 0.0845
_refine_ls_wR_factor_ref 0.0915
_reflns_number_gt 1205
_reflns_number_total 1838
_reflns_threshold_expression >2sigma(I)
_cod_data_source_file ic0206140_1.cif
_cod_data_source_block mn1208
_cod_original_sg_symbol_H-M 'R -3 c'
_cod_database_code 4313246

loop_
_symmetry_equiv_pos_as_xyz
'x, y, z'
'-y, x-y, z'
'-x+y, -x, z'
'y, x, -z+1/2'
'x-y, -y, -z+1/2'
'-x, -x+y, -z+1/2'
'x+2/3, y+1/3, z+1/3'
'-y+2/3, x-y+1/3, z+1/3'
'-x+y+2/3, -x+1/3, z+1/3'
'y+2/3, x+1/3, -z+5/6'
'x-y+2/3, -y+1/3, -z+5/6'
'-x+2/3, -x+y+1/3, -z+5/6'
'x+1/3, y+2/3, z+2/3'
'-y+1/3, x-y+2/3, z+2/3'
'-x+y+1/3, -x+2/3, z+2/3'
'y+1/3, x+2/3, -z+7/6'
'x-y+1/3, -y+2/3, -z+7/6'
'-x+1/3, -x+y+2/3, -z+7/6'
'-x, -y, -z'
'y, -x+y, -z'
'x-y, x, -z'
'-y, -x, z-1/2'
'-x+y, y, z-1/2'
'x, x-y, z-1/2'
'-x+2/3, -y+1/3, -z+1/3'
'y+2/3, -x+y+1/3, -z+1/3'
'x-y+2/3, x+1/3, -z+1/3'
'-y+2/3, -x+1/3, z-1/6'
'-x+y+2/3, y+1/3, z-1/6'
'x+2/3, x-y+1/3, z-1/6'
'-x+1/3, -y+2/3, -z+2/3'
'y+1/3, -x+y+2/3, -z+2/3'
'x-y+1/3, x+2/3, -z+2/3'
'-y+1/3, -x+2/3, z+1/6'
'-x+y+1/3, y+2/3, z+1/6'
'x+1/3, x-y+2/3, z+1/6'

loop_
_atom_site_label
_atom_site_type_symbol
_atom_site_fract_x
_atom_site_fract_y
_atom_site_fract_z
_atom_site_U_iso_or_equiv
_atom_site_adp_type
_atom_site_occupancy
_atom_site_symmetry_multiplicity
_atom_site_calc_flag
_atom_site_refinement_flags
_atom_site_disorder_assembly
_atom_site_disorder_group
Fe1 Fe 0.6667 0.3333 0.3333 0.01269(16) Uani 1 6 d S . .
N1 N 0.70009(9) 0.26569(9) 0.25521(10) 0.0139(3) Uani 1 1 d . . .
N2 N 0.71373(9) 0.16850(9) 0.20151(10) 0.0153(3) Uani 1 1 d . . .
C1 C 0.74987(12) 0.29327(12) 0.18357(12) 0.0180(4) Uani 1 1 d . . .
H1 H 0.7742 0.3457 0.1613 0.022 Uiso 1 1 calc R . .
C2 C 0.75846(11) 0.23352(11) 0.15010(12) 0.0175(4) Uani 1 1 d . . .
H2 H 0.7893 0.2362 0.1009 0.021 Uiso 1 1 calc R . .
C3 C 0.67983(11) 0.18995(11) 0.26361(13) 0.0163(4) Uani 1 1 d . . .
H3 H 0.6459 0.1557 0.3077 0.020 Uiso 1 1 calc R . .
C4 C 0.70771(11) 0.09058(11) 0.19237(13) 0.0193(4) Uani 1 1 d . . .
H4A H 0.7262 0.0778 0.2460 0.029 Uiso 1 1 calc R . .
H4B H 0.7405 0.0918 0.1433 0.029 Uiso 1 1 calc R . .
H4C H 0.6524 0.0502 0.1817 0.029 Uiso 1 1 calc R . .
Cl1 Cl 1.0000 0.47492(3) 0.2500 0.01831(16) Uani 1 2 d S . .
O1 O 0.93344(9) 0.39937(9) 0.22746(11) 0.0381(4) Uani 1 1 d . . .
O2 O 1.01982(9) 0.52759(8) 0.17629(9) 0.0254(3) Uani 1 1 d . . .

loop_
_atom_site_aniso_label
_atom_site_aniso_U_11
_atom_site_aniso_U_22
_atom_site_aniso_U_33
_atom_site_aniso_U_23
_atom_site_aniso_U_13
_atom_site_aniso_U_12
Fe1 0.0132(2) 0.0132(2) 0.0116(3) 0.000 0.000 0.00662(10)
N1 0.0134(7) 0.0156(8) 0.0126(8) 0.0002(6) -0.0004(6) 0.0072(7)
N2 0.0171(8) 0.0154(8) 0.0148(8) -0.0012(6) -0.0010(6) 0.0092(7)
C1 0.0205(10) 0.0184(10) 0.0155(10) 0.0017(7) 0.0043(7) 0.0101(8)
C2 0.0175(9) 0.0190(10) 0.0151(9) 0.0005(7) 0.0032(7) 0.0084(8)
C3 0.0154(9) 0.0169(9) 0.0164(10) -0.0004(7) -0.0002(7) 0.0078(8)
C4 0.0229(10) 0.0170(9) 0.0203(10) -0.0028(8) -0.0004(8) 0.0117(9)
Cl1 0.0153(3) 0.0190(3) 0.0194(3) 0.00042(12) 0.0008(2) 0.00767(16)
O1 0.0300(9) 0.0252(9) 0.0367(10) -0.0085(7) 0.0057(7) -0.0030(7)
O2 0.0312(8) 0.0273(8) 0.0191(8) 0.0058(6) 0.0030(6) 0.0157(7)

loop_
_atom_type_symbol
_atom_type_description
_atom_type_scat_dispersion_real
_atom_type_scat_dispersion_imag
_atom_type_scat_source
C C 0.0033 0.0016 'International Tables Vol C Tables 4.2.6.8 and 6.1.1.4'
H H 0.0000 0.0000 'International Tables Vol C Tables 4.2.6.8 and 6.1.1.4'
N N 0.0061 0.0033 'International Tables Vol C Tables 4.2.6.8 and 6.1.1.4'
O O 0.0106 0.0060 'International Tables Vol C Tables 4.2.6.8 and 6.1.1.4'
Cl Cl 0.1484 0.1585 'International Tables Vol C Tables 4.2.6.8 and 6.1.1.4'
Fe Fe 0.3463 0.8444 'International Tables Vol C Tables 4.2.6.8 and 6.1.1.4'

loop_
_geom_angle_atom_site_label_1
_geom_angle_atom_site_label_2
_geom_angle_atom_site_label_3
_geom_angle
_geom_angle_site_symmetry_1
_geom_angle_site_symmetry_3
_geom_angle_publ_flag
N1 Fe1 N1 180.00(6) 31_655 . ?
N1 Fe1 N1 89.04(6) 31_655 2_655 ?
N1 Fe1 N1 90.96(6) . 2_655 ?
N1 Fe1 N1 89.04(6) 31_655 3_665 ?
N1 Fe1 N1 90.96(6) . 3_665 ?
N1 Fe1 N1 90.97(6) 2_655 3_665 ?
N1 Fe1 N1 90.97(6) 31_655 32 ?
N1 Fe1 N1 89.03(6) . 32 ?
N1 Fe1 N1 180.0 2_655 32 ?
N1 Fe1 N1 89.04(6) 3_665 32 ?
N1 Fe1 N1 90.97(6) 31_655 33_545 ?
N1 Fe1 N1 89.03(6) . 33_545 ?
N1 Fe1 N1 89.04(6) 2_655 33_545 ?
N1 Fe1 N1 179.997(1) 3_665 33_545 ?
N1 Fe1 N1 90.96(6) 32 33_545 ?
C3 N1 C1 105.62(15) . . ?
C3 N1 Fe1 128.70(13) . . ?
C1 N1 Fe1 125.68(12) . . ?
C3 N2 C2 107.76(15) . . ?
C3 N2 C4 126.37(16) . . ?
C2 N2 C4 125.80(16) . . ?
C2 C1 N1 109.28(17) . . ?
C1 C2 N2 106.32(16) . . ?
N1 C3 N2 111.01(17) . . ?
O1 Cl1 O1 109.95(15) . 6_765 ?
O1 Cl1 O2 109.79(9) . 6_765 ?
O1 Cl1 O2 108.91(9) 6_765 6_765 ?
O1 Cl1 O2 108.91(9) . . ?
O1 Cl1 O2 109.79(9) 6_765 . ?
O2 Cl1 O2 109.48(13) 6_765 . ?

loop_
_geom_bond_atom_site_label_1
_geom_bond_atom_site_label_2
_geom_bond_distance
_geom_bond_site_symmetry_2
_geom_bond_publ_flag
Fe1 N1 2.1133(15) 31_655 ?
Fe1 N1 2.1134(15) . ?
Fe1 N1 2.1134(15) 2_655 ?
Fe1 N1 2.1134(15) 3_665 ?
Fe1 N1 2.1134(15) 32 ?
Fe1 N1 2.1134(15) 33_545 ?
N1 C3 1.331(2) . ?
N1 C1 1.386(2) . ?
N2 C3 1.341(2) . ?
N2 C2 1.374(2) . ?
N2 C4 1.472(2) . ?
C1 C2 1.359(3) . ?
Cl1 O1 1.4369(15) . ?
Cl1 O1 1.4369(15) 6_765 ?
Cl1 O2 1.4454(14) 6_765 ?
Cl1 O2 1.4454(14) . ?
